data_4331703
loop_
_publ_author_name
'Wajda-Hermanowicz, Katarzyna'
'Ciunik, Zbigniew'
'Kochel, Andrzej'

_publ_section_title
;
 Syntheses and Molecular Structure of Some Rh and Ru Complexes with the
 Chelating Diphenyl (2-Pyridyl)phosphine Ligand
;
_journal_issue 8
_journal_name_full 'Inorganic Chemistry'
_journal_page_first 3369
_journal_page_last 3377
_journal_paper_doi 10.1021/ic051442k
_journal_volume 45
_journal_year 2006
_chemical_formula_sum 'C37 H34 Cl2 F6 N2 O P3 Rh'
_chemical_formula_weight 903.38
_chemical_name_systematic
; 
 ? 
;
_space_group_IT_number 18
_symmetry_cell_setting orthorhombic
_symmetry_space_group_name_Hall 'P 2 2ab'
_symmetry_space_group_name_H-M 'P 21 21 2'
_atom_sites_solution_hydrogens geom
_atom_sites_solution_primary direct
_atom_sites_solution_secondary difmap
_audit_creation_method SHELXL-97
_cell_angle_alpha 90.00
_cell_angle_beta 90.00
_cell_angle_gamma 90.00
_cell_formula_units_Z 2
_cell_length_a 13.2352(9)
_cell_length_b 11.0135(9)
_cell_length_c 13.1525(12)
_cell_measurement_reflns_used 4300
_cell_measurement_temperature 100(2)
_cell_measurement_theta_max 27.00
_cell_measurement_theta_min 3.45
_cell_volume 1917.2(3)
_computing_cell_refinement 'Oxford Diffraction (Poland) Sp. z o.o'
_computing_data_collection 'Oxford Diffraction (Poland) Sp. z o.o'
_computing_data_reduction 'Oxford Diffraction (Poland) Sp. z o.o'
_computing_molecular_graphics 'SHELXTL-NT V5.1, Brucker AXS 1999'
_computing_publication_material 'SHELXL-97 (Sheldrick, 1997)'
_computing_structure_refinement 'SHELXL-97 (Sheldrick, 1997)'
_computing_structure_solution 'SHELXS-97 (Sheldrick, 1990)'
_diffrn_ambient_temperature 100(2)
_diffrn_measured_fraction_theta_full 0.989
_diffrn_measured_fraction_theta_max 0.989
_diffrn_measurement_device_type 'Kuma KM4CCD'
_diffrn_measurement_method '\o scan'
_diffrn_radiation_monochromator graphite
_diffrn_radiation_source 'fine-focus sealed tube'
_diffrn_radiation_type MoK\a
_diffrn_radiation_wavelength 0.71073
_diffrn_reflns_av_R_equivalents 0.0350
_diffrn_reflns_av_sigmaI/netI 0.0361
_diffrn_reflns_limit_h_max 16
_diffrn_reflns_limit_h_min -16
_diffrn_reflns_limit_k_max 14
_diffrn_reflns_limit_k_min -12
_diffrn_reflns_limit_l_max 16
_diffrn_reflns_limit_l_min -13
_diffrn_reflns_number 12782
_diffrn_reflns_theta_full 27.00
_diffrn_reflns_theta_max 27.00
_diffrn_reflns_theta_min 3.45
_diffrn_standards_number 0
_exptl_absorpt_coefficient_mu 0.772
_exptl_absorpt_correction_T_max 0.8929
_exptl_absorpt_correction_T_min 0.8485
_exptl_absorpt_correction_type analytical
_exptl_absorpt_process_details 'Instruction, Oxford Diffraction,Poland Sp. z o.o'
_exptl_crystal_density_diffrn 1.565
_exptl_crystal_density_method 'not measured'
_exptl_crystal_F_000 912
_exptl_crystal_size_max 0.22
_exptl_crystal_size_mid 0.18
_exptl_crystal_size_min 0.15
_refine_diff_density_max 0.801
_refine_diff_density_min -0.914
_refine_diff_density_rms 0.078
_refine_ls_abs_structure_details 'Flack H D (1983), Acta Cryst. A39, 876-881'
_refine_ls_abs_structure_Flack -0.01(3)
_refine_ls_extinction_coef 0.0009(4)
_refine_ls_extinction_expression Fc^*^=kFc[1+0.001xFc^2^\l^3^/sin(2\q)]^-1/4^
_refine_ls_extinction_method SHELXL
_refine_ls_goodness_of_fit_ref 1.082
_refine_ls_hydrogen_treatment constr
_refine_ls_matrix_type full
_refine_ls_number_parameters 239
_refine_ls_number_reflns 4144
_refine_ls_number_restraints 0
_refine_ls_restrained_S_all 1.082
_refine_ls_R_factor_all 0.0377
_refine_ls_R_factor_gt 0.0342
_refine_ls_shift/su_max 0.000
_refine_ls_shift/su_mean 0.000
_refine_ls_structure_factor_coef Fsqd
_refine_ls_weighting_details 'calc w=1/[\s^2^(Fo^2^)+(0.0299P)^2^+2.0891P] where P=(Fo^2^+2Fc^2^)/3'
_refine_ls_weighting_scheme calc
_refine_ls_wR_factor_gt 0.0749
_refine_ls_wR_factor_ref 0.0762
_reflns_number_gt 3893
_reflns_number_total 4144
_reflns_threshold_expression >2sigma(I)
_cod_data_source_file ic051442ksup1.cif
_cod_data_source_block cmpd_4_ort4
_cod_original_sg_symbol_H-M P2(1)2(1)2
_cod_database_code 4331703

loop_
_symmetry_equiv_pos_as_xyz
'x, y, z'
'-x, -y, z'
'-x+1/2, y+1/2, -z'
'x+1/2, -y+1/2, -z'

loop_
_atom_site_label
_atom_site_type_symbol
_atom_site_fract_x
_atom_site_fract_y
_atom_site_fract_z
_atom_site_U_iso_or_equiv
_atom_site_adp_type
_atom_site_occupancy
_atom_site_symmetry_multiplicity
_atom_site_calc_flag
_atom_site_refinement_flags
Rh1 Rh 0.0000 0.0000 0.98305(2) 0.01517(9) Uani 1 2 d S
P1 P 0.03534(6) 0.16530(9) 0.88587(7) 0.01633(19) Uani 1 1 d .
P2 P 0.0000 0.0000 0.45814(8) 0.0257(3) Uani 1 2 d S
Cl1 Cl 0.17152(5) -0.04901(7) 0.99160(6) 0.02020(17) Uani 1 1 d .
F1 F 0.0809(2) 0.0014(4) 0.3701(3) 0.0831(11) Uani 1 1 d .
F2 F -0.0020(3) -0.1450(2) 0.45596(19) 0.0579(7) Uani 1 1 d .
F3 F 0.0806(5) 0.0000(5) 0.5413(4) 0.190(3) Uani 1 1 d .
O1 O 0.0000 0.5000 0.3887(2) 0.0366(8) Uani 1 2 d S
N1 N 0.03013(19) 0.1564(3) 1.0759(2) 0.0170(6) Uani 1 1 d .
C1 C 0.0536(2) 0.2431(3) 1.0071(3) 0.0209(7) Uani 1 1 d .
C2 C 0.0821(3) 0.3594(3) 1.0356(3) 0.0266(8) Uani 1 1 d .
H2A H 0.0991 0.4192 0.9864 0.032 Uiso 1 1 calc R
C3 C 0.0847(3) 0.3853(4) 1.1398(3) 0.0323(10) Uani 1 1 d .
H3A H 0.1055 0.4632 1.1626 0.039 Uiso 1 1 calc R
C4 C 0.0574(3) 0.2985(4) 1.2090(3) 0.0298(9) Uani 1 1 d .
H4A H 0.0569 0.3167 1.2796 0.036 Uiso 1 1 calc R
C5 C 0.0302(3) 0.1831(4) 1.1750(3) 0.0252(8) Uani 1 1 d .
H5A H 0.0115 0.1226 1.2230 0.030 Uiso 1 1 calc R
C6 C -0.0627(2) 0.2416(3) 0.8152(3) 0.0187(7) Uani 1 1 d .
C7 C -0.1346(3) 0.3165(3) 0.8620(3) 0.0207(7) Uani 1 1 d .
H7A H -0.1308 0.3326 0.9328 0.025 Uiso 1 1 calc R
C8 C -0.2115(3) 0.3672(3) 0.8040(3) 0.0264(8) Uani 1 1 d .
H8A H -0.2592 0.4200 0.8349 0.032 Uiso 1 1 calc R
C9 C -0.2188(3) 0.3407(4) 0.7008(3) 0.0291(9) Uani 1 1 d .
H9A H -0.2727 0.3738 0.6620 0.035 Uiso 1 1 calc R
C10 C -0.1485(3) 0.2669(4) 0.6545(3) 0.0283(9) Uani 1 1 d .
H10A H -0.1538 0.2499 0.5839 0.034 Uiso 1 1 calc R
C11 C -0.0696(3) 0.2171(3) 0.7111(3) 0.0228(8) Uani 1 1 d .
H11A H -0.0208 0.1668 0.6791 0.027 Uiso 1 1 calc R
C12 C 0.1459(2) 0.1773(3) 0.8064(3) 0.0185(7) Uani 1 1 d .
C13 C 0.1859(3) 0.0754(4) 0.7588(3) 0.0235(8) Uani 1 1 d .
H13A H 0.1584 -0.0025 0.7728 0.028 Uiso 1 1 calc R
C14 C 0.2652(3) 0.0865(4) 0.6914(3) 0.0278(8) Uani 1 1 d .
H14A H 0.2909 0.0169 0.6574 0.033 Uiso 1 1 calc R
C15 C 0.3071(3) 0.1996(4) 0.6735(3) 0.0289(9) Uani 1 1 d .
H15A H 0.3630 0.2072 0.6287 0.035 Uiso 1 1 calc R
C16 C 0.2681(3) 0.3008(4) 0.7202(4) 0.0383(10) Uani 1 1 d .
H16A H 0.2967 0.3782 0.7067 0.046 Uiso 1 1 calc R
C17 C 0.1874(3) 0.2909(4) 0.7867(3) 0.0334(9) Uani 1 1 d .
H17A H 0.1606 0.3613 0.8187 0.040 Uiso 1 1 calc R
C18 C 0.0000 0.5000 0.4802(4) 0.0332(11) Uani 1 2 d S
C19 C -0.0775(4) 0.5713(5) 0.5384(4) 0.0552(14) Uani 1 1 d .
H19A H -0.0437 0.6205 0.5904 0.083 Uiso 1 1 calc R
H19B H -0.1250 0.5154 0.5712 0.083 Uiso 1 1 calc R
H19C H -0.1143 0.6246 0.4917 0.083 Uiso 1 1 calc R

loop_
_atom_site_aniso_label
_atom_site_aniso_U_11
_atom_site_aniso_U_22
_atom_site_aniso_U_33
_atom_site_aniso_U_23
_atom_site_aniso_U_13
_atom_site_aniso_U_12
Rh1 0.01382(16) 0.01767(17) 0.01401(15) 0.000 0.000 -0.00013(15)
P1 0.0150(4) 0.0157(4) 0.0183(4) -0.0012(3) 0.0018(3) -0.0011(3)
P2 0.0416(7) 0.0204(6) 0.0152(5) 0.000 0.000 -0.0023(7)
Cl1 0.0147(4) 0.0230(4) 0.0228(4) -0.0008(3) -0.0021(3) 0.0013(3)
F1 0.0591(18) 0.0500(18) 0.140(3) -0.024(3) 0.0626(19) -0.0133(18)
F2 0.090(2) 0.0230(12) 0.0605(16) 0.0085(10) -0.012(2) -0.0087(16)
F3 0.326(8) 0.088(3) 0.155(4) 0.060(4) -0.205(5) -0.071(5)
O1 0.039(2) 0.046(2) 0.0248(17) 0.000 0.000 -0.010(2)
N1 0.0143(14) 0.0220(15) 0.0147(13) -0.0053(11) -0.0018(10) 0.0027(11)
C1 0.0141(15) 0.0226(17) 0.0261(18) -0.0049(15) 0.0016(14) 0.0013(12)
C2 0.0223(18) 0.024(2) 0.033(2) -0.0057(16) -0.0007(15) -0.0057(14)
C3 0.025(2) 0.029(2) 0.043(2) -0.0183(19) -0.0054(17) 0.0009(16)
C4 0.027(2) 0.038(2) 0.0242(19) -0.0134(17) -0.0044(15) 0.0040(17)
C5 0.023(2) 0.033(2) 0.0197(17) -0.0070(15) -0.0027(13) 0.0033(14)
C6 0.0164(17) 0.0155(17) 0.0243(17) 0.0027(14) 0.0017(13) 0.0004(12)
C7 0.0208(18) 0.0140(17) 0.0272(19) -0.0033(14) 0.0041(14) -0.0021(13)
C8 0.0187(18) 0.0169(18) 0.044(2) 0.0024(16) 0.0089(16) 0.0022(14)
C9 0.0228(19) 0.025(2) 0.039(2) 0.0095(18) -0.0010(16) 0.0022(16)
C10 0.031(2) 0.032(2) 0.0224(18) 0.0070(16) -0.0027(15) 0.0042(16)
C11 0.0219(18) 0.024(2) 0.0220(18) -0.0008(15) 0.0038(14) 0.0058(14)
C12 0.0135(16) 0.0220(18) 0.0200(17) 0.0010(14) 0.0022(12) 0.0010(13)
C13 0.025(2) 0.022(2) 0.0239(18) -0.0028(14) 0.0021(14) -0.0015(15)
C14 0.028(2) 0.031(2) 0.0244(19) 0.0007(16) 0.0054(15) 0.0065(16)
C15 0.0156(18) 0.042(3) 0.029(2) 0.0091(17) 0.0068(15) 0.0003(16)
C16 0.031(2) 0.034(2) 0.050(3) 0.010(2) 0.015(2) -0.0070(18)
C17 0.032(2) 0.021(2) 0.047(3) 0.0013(19) 0.0161(19) 0.0002(16)
C18 0.044(3) 0.029(3) 0.027(2) 0.000 0.000 -0.022(3)
C19 0.074(4) 0.049(3) 0.043(3) -0.009(2) 0.019(2) -0.018(3)

loop_
_atom_type_symbol
_atom_type_description
_atom_type_scat_dispersion_real
_atom_type_scat_dispersion_imag
_atom_type_scat_source
C C 0.0033 0.0016 'International Tables Vol C Tables 4.2.6.8 and 6.1.1.4'
H H 0.0000 0.0000 'International Tables Vol C Tables 4.2.6.8 and 6.1.1.4'
N N 0.0061 0.0033 'International Tables Vol C Tables 4.2.6.8 and 6.1.1.4'
O O 0.0106 0.0060 'International Tables Vol C Tables 4.2.6.8 and 6.1.1.4'
F F 0.0171 0.0103 'International Tables Vol C Tables 4.2.6.8 and 6.1.1.4'
P P 0.1023 0.0942 'International Tables Vol C Tables 4.2.6.8 and 6.1.1.4'
Cl Cl 0.1484 0.1585 'International Tables Vol C Tables 4.2.6.8 and 6.1.1.4'
Rh Rh -1.1178 0.9187 'International Tables Vol C Tables 4.2.6.8 and 6.1.1.4'

loop_
_geom_angle_atom_site_label_1
_geom_angle_atom_site_label_2
_geom_angle_atom_site_label_3
_geom_angle
_geom_angle_site_symmetry_1
_geom_angle_site_symmetry_3
N1 Rh1 N1 110.73(15) . 2
N1 Rh1 P1 178.79(8) . 2
N1 Rh1 P1 68.86(8) 2 2
N1 Rh1 P1 68.86(8) . .
N1 Rh1 P1 178.79(8) 2 .
P1 Rh1 P1 111.57(5) 2 .
N1 Rh1 Cl1 88.15(7) . 2
N1 Rh1 Cl1 88.71(7) 2 2
P1 Rh1 Cl1 90.70(3) 2 2
P1 Rh1 Cl1 92.41(3) . 2
N1 Rh1 Cl1 88.71(7) . .
N1 Rh1 Cl1 88.15(7) 2 .
P1 Rh1 Cl1 92.41(3) 2 .
P1 Rh1 Cl1 90.70(3) . .
Cl1 Rh1 Cl1 174.48(4) 2 .
C12 P1 C6 104.53(16) . .
C12 P1 C1 111.35(15) . .
C6 P1 C1 109.05(16) . .
C12 P1 Rh1 123.50(12) . .
C6 P1 Rh1 120.97(11) . .
C1 P1 Rh1 84.97(11) . .
F3 P2 F3 88.6(5) . 2
F3 P2 F1 178.4(3) . 2
F3 P2 F1 93.0(3) 2 2
F3 P2 F1 93.0(3) . .
F3 P2 F1 178.4(3) 2 .
F1 P2 F1 85.5(3) 2 .
F3 P2 F2 90.1(2) . 2
F3 P2 F2 91.4(2) 2 2
F1 P2 F2 90.45(18) 2 2
F1 P2 F2 88.04(18) . 2
F3 P2 F2 91.4(2) . .
F3 P2 F2 90.1(2) 2 .
F1 P2 F2 88.04(18) 2 .
F1 P2 F2 90.45(18) . .
F2 P2 F2 177.9(2) 2 .
C5 N1 C1 119.8(3) . .
C5 N1 Rh1 137.0(3) . .
C1 N1 Rh1 103.2(2) . .
N1 C1 C2 122.2(3) . .
N1 C1 P1 102.9(2) . .
C2 C1 P1 134.9(3) . .
C1 C2 C3 117.3(4) . .
C4 C3 C2 120.2(4) . .
C3 C4 C5 119.4(4) . .
N1 C5 C4 120.9(4) . .
C11 C6 C7 119.9(3) . .
C11 C6 P1 117.5(3) . .
C7 C6 P1 122.5(3) . .
C8 C7 C6 119.6(3) . .
C7 C8 C9 120.2(3) . .
C10 C9 C8 120.5(4) . .
C9 C10 C11 120.1(4) . .
C10 C11 C6 119.7(3) . .
C13 C12 C17 119.5(3) . .
C13 C12 P1 120.7(3) . .
C17 C12 P1 119.6(3) . .
C14 C13 C12 120.5(4) . .
C13 C14 C15 119.6(4) . .
C16 C15 C14 120.3(3) . .
C15 C16 C17 120.6(4) . .
C16 C17 C12 119.5(4) . .
O1 C18 C19 120.7(3) . .
O1 C18 C19 120.7(3) . 2_565
C19 C18 C19 118.7(5) . 2_565

loop_
_geom_bond_atom_site_label_1
_geom_bond_atom_site_label_2
_geom_bond_distance
_geom_bond_site_symmetry_2
Rh1 N1 2.149(3) .
Rh1 N1 2.149(3) 2
Rh1 P1 2.2731(9) 2
Rh1 P1 2.2731(10) .
Rh1 Cl1 2.3361(7) 2
Rh1 Cl1 2.3361(7) .
P1 C12 1.803(3) .
P1 C6 1.804(3) .
P1 C1 1.826(4) .
P2 F3 1.527(3) .
P2 F3 1.527(3) 2
P2 F1 1.576(3) 2
P2 F1 1.576(3) .
P2 F2 1.598(2) 2
P2 F2 1.598(2) .
O1 C18 1.203(6) .
N1 C5 1.336(4) .
N1 C1 1.352(5) .
C1 C2 1.387(5) .
C2 C3 1.401(5) .
C3 C4 1.369(6) .
C4 C5 1.394(6) .
C6 C11 1.399(5) .
C6 C7 1.402(5) .
C7 C8 1.388(5) .
C8 C9 1.392(6) .
C9 C10 1.377(5) .
C10 C11 1.395(5) .
C12 C13 1.390(5) .
C12 C17 1.391(5) .
C13 C14 1.380(5) .
C14 C15 1.383(6) .
C15 C16 1.373(6) .
C16 C17 1.386(5) .
C18 C19 1.502(6) .
C18 C19 1.502(6) 2_565

loop_
_geom_torsion_atom_site_label_1
_geom_torsion_atom_site_label_2
_geom_torsion_atom_site_label_3
_geom_torsion_atom_site_label_4
_geom_torsion
_geom_torsion_site_symmetry_1
N1 Rh1 P1 C12 114.22(16) .
N1 Rh1 P1 C12 44(4) 2
P1 Rh1 P1 C12 -66.99(14) 2
Cl1 Rh1 P1 C12 -158.69(14) 2
Cl1 Rh1 P1 C12 25.87(14) .
N1 Rh1 P1 C6 -107.34(16) .
N1 Rh1 P1 C6 -178(100) 2
P1 Rh1 P1 C6 71.45(14) 2
Cl1 Rh1 P1 C6 -20.25(14) 2
Cl1 Rh1 P1 C6 164.31(14) .
N1 Rh1 P1 C1 1.89(12) .
N1 Rh1 P1 C1 -69(4) 2
P1 Rh1 P1 C1 -179.33(10) 2
Cl1 Rh1 P1 C1 88.97(10) 2
Cl1 Rh1 P1 C1 -86.46(10) .
N1 Rh1 N1 C5 -4.1(3) 2
P1 Rh1 N1 C5 66(4) 2
P1 Rh1 N1 C5 177.1(3) .
Cl1 Rh1 N1 C5 83.8(3) 2
Cl1 Rh1 N1 C5 -91.6(3) .
N1 Rh1 N1 C1 176.2(2) 2
P1 Rh1 N1 C1 -114(4) 2
P1 Rh1 N1 C1 -2.61(17) .
Cl1 Rh1 N1 C1 -95.90(19) 2
Cl1 Rh1 N1 C1 88.64(19) .
C5 N1 C1 C2 2.6(5) .
Rh1 N1 C1 C2 -177.7(3) .
C5 N1 C1 P1 -176.7(2) .
Rh1 N1 C1 P1 3.1(2) .
C12 P1 C1 N1 -127.0(2) .
C6 P1 C1 N1 118.2(2) .
Rh1 P1 C1 N1 -2.87(18) .
C12 P1 C1 C2 53.9(4) .
C6 P1 C1 C2 -60.9(4) .
Rh1 P1 C1 C2 178.0(4) .
N1 C1 C2 C3 -0.7(5) .
P1 C1 C2 C3 178.2(3) .
C1 C2 C3 C4 -1.6(6) .
C2 C3 C4 C5 2.1(6) .
C1 N1 C5 C4 -2.0(5) .
Rh1 N1 C5 C4 178.3(3) .
C3 C4 C5 N1 -0.3(6) .
C12 P1 C6 C11 44.1(3) .
C1 P1 C6 C11 163.3(3) .
Rh1 P1 C6 C11 -101.0(3) .
C12 P1 C6 C7 -140.2(3) .
C1 P1 C6 C7 -21.0(3) .
Rh1 P1 C6 C7 74.7(3) .
C11 C6 C7 C8 -0.8(5) .
P1 C6 C7 C8 -176.4(3) .
C6 C7 C8 C9 1.9(5) .
C7 C8 C9 C10 -1.8(6) .
C8 C9 C10 C11 0.5(6) .
C9 C10 C11 C6 0.6(6) .
C7 C6 C11 C10 -0.4(5) .
P1 C6 C11 C10 175.4(3) .
C6 P1 C12 C13 -110.4(3) .
C1 P1 C12 C13 132.0(3) .
Rh1 P1 C12 C13 33.6(3) .
C6 P1 C12 C17 65.1(3) .
C1 P1 C12 C17 -52.5(4) .
Rh1 P1 C12 C17 -150.9(3) .
C17 C12 C13 C14 -1.0(5) .
P1 C12 C13 C14 174.5(3) .
C12 C13 C14 C15 2.0(6) .
C13 C14 C15 C16 -1.9(6) .
C14 C15 C16 C17 0.9(7) .
C15 C16 C17 C12 0.1(7) .
C13 C12 C17 C16 -0.1(6) .
P1 C12 C17 C16 -175.6(3) .
